data_4326839
loop_
_publ_author_name
'Shinji Tanaka'
'Kazushi Mashima'

_publ_contact_author_address
;
Department of Chemistry
Graduate School of Engineering Science
Osaka University
;
_publ_contact_author_email mashima@chem.es.osaka-u.ac.jp
_publ_contact_author_fax +81-(0)6-6850-6249
_publ_contact_author_name 'Kazushi Mashima'
_publ_contact_author_phone +81-(0)6-6850-6247
_publ_section_title
;
 Interaction of Ferrocene Moieties Across a Square Pt4 Unit: Synthesis,
 Characterization, and Electrochemical Properties of Carboxylate-Bridged
 Bimetallic Pt4Fen (n= 2, 3, and 4) Complexes
;
_journal_name_full 'Inorganic Chemistry'
_journal_page_first 11384
_journal_page_last 11393
_journal_paper_doi 10.1021/ic201012m
_journal_volume 50
_journal_year 2011
_chemical_formula_moiety 'C55.50 H52 Fe4 O16 Pt4'
_chemical_formula_sum 'C55.5 H52 Fe4 O16 Pt4'
_chemical_formula_weight 1978.76
_space_group_IT_number 89
_symmetry_cell_setting tetragonal
_symmetry_Int_Tables_number 89
_symmetry_space_group_name_Hall 'P 4 2'
_symmetry_space_group_name_H-M 'P 4 2 2'
_atom_sites_solution_hydrogens geom
_atom_sites_solution_primary direct
_atom_sites_solution_secondary difmap
_cell_angle_alpha 90.0000
_cell_angle_beta 90.0000
_cell_angle_gamma 90.0000
_cell_formula_units_Z 2
_cell_length_a 16.2503(9)
_cell_length_b 16.2503(9)
_cell_length_c 13.3184(7)
_cell_measurement_reflns_used 38879
_cell_measurement_temperature 113
_cell_measurement_theta_max 27.42
_cell_measurement_theta_min 3.06
_cell_volume 3517.0(3)
_computing_cell_refinement PROCESS-AUTO
_computing_data_collection PROCESS-AUTO
_computing_data_reduction PROCESS-AUTO
_computing_molecular_graphics 'CrystalStructure 4.0'
_computing_publication_material 'CrystalStructure 4.0 (Rigaku, 2010)'
_computing_structure_refinement 'SHELXL97 (Sheldrick, 2008)'
_computing_structure_solution 'SHELXS97 (Sheldrick, 2008)'
_diffrn_ambient_temperature 113
_diffrn_detector_area_resol_mean 10.000
_diffrn_measured_fraction_theta_full 0.995
_diffrn_measured_fraction_theta_max 0.995
_diffrn_measurement_device_type 'Rigaku R-AXIS RAPID'
_diffrn_measurement_method \w
_diffrn_radiation_type 'Mo K\a'
_diffrn_radiation_wavelength 0.71075
_diffrn_reflns_av_R_equivalents 0.1341
_diffrn_reflns_limit_h_max 21
_diffrn_reflns_limit_h_min -21
_diffrn_reflns_limit_k_max 21
_diffrn_reflns_limit_k_min -18
_diffrn_reflns_limit_l_max 17
_diffrn_reflns_limit_l_min -17
_diffrn_reflns_number 39145
_diffrn_reflns_theta_full 27.42
_diffrn_reflns_theta_max 27.42
_diffrn_standards_number 0
_exptl_absorpt_coefficient_mu 8.745
_exptl_absorpt_correction_T_max 0.916
_exptl_absorpt_correction_T_min 0.516
_exptl_absorpt_correction_type multi-scan
_exptl_absorpt_process_details 'CrystalClear (Rigaku, ????)'
_exptl_crystal_colour red
_exptl_crystal_density_diffrn 1.868
_exptl_crystal_description block
_exptl_crystal_F_000 1858.00
_exptl_crystal_size_max 0.100
_exptl_crystal_size_mid 0.050
_exptl_crystal_size_min 0.010
_refine_diff_density_max 2.900
_refine_diff_density_min -4.800
_refine_ls_abs_structure_details 'Flack, H. D. (1983), Acta Cryst. A39, 876-881.  1686 Friedel Pairs'
_refine_ls_abs_structure_Flack 0.97(4)
_refine_ls_extinction_method none
_refine_ls_goodness_of_fit_ref 1.185
_refine_ls_hydrogen_treatment constr
_refine_ls_number_parameters 144
_refine_ls_number_reflns 4024
_refine_ls_number_restraints 2
_refine_ls_R_factor_gt 0.0925
_refine_ls_shift/su_max 0.000
_refine_ls_structure_factor_coef Fsqd
_refine_ls_weighting_details 'w = 1/[\s^2^(Fo^2^)+(0.0529P)^2^+160.6930P] where P=(Fo^2^+2Fc^2^)/3'
_refine_ls_weighting_scheme calc
_refine_ls_wR_factor_ref 0.1861
_reflns_number_gt 3493
_reflns_number_total 4024
_reflns_threshold_expression F^2^>2.0\s(F^2^)
_cod_data_source_file ic201012m_si_002_2.cif
_cod_data_source_block complex6
_cod_original_cell_volume 3517.0(4)
_cod_original_formula_sum 'C55.50 H52 Fe4 O16 Pt4'
_cod_database_code 4326839

loop_
_symmetry_equiv_pos_site_id
_symmetry_equiv_pos_as_xyz
1 +X,+Y,+Z
2 -Y,+X,+Z
3 -X,-Y,+Z
4 +Y,-X,+Z
5 -X,+Y,-Z
6 +Y,+X,-Z
7 +X,-Y,-Z
8 -Y,-X,-Z

loop_
_atom_site_label
_atom_site_type_symbol
_atom_site_fract_x
_atom_site_fract_y
_atom_site_fract_z
_atom_site_U_iso_or_equiv
_atom_site_adp_type
_atom_site_occupancy
_atom_site_symmetry_multiplicity
_atom_site_calc_flag
_atom_site_refinement_flags
Pt1 Pt 0.10962(5) 0.5000 1.0000 0.0197(3) Uani 1.0 4 d .
Pt2 Pt 0.0000 0.5000 0.86772(6) 0.0177(3) Uani 1.0 4 d .
Fe1 Fe 0.2676(2) 0.3463(2) 0.6943(3) 0.0246(7) Uani 1.0 8 d .
O1 O 0.1965(7) 0.4869(8) 0.8803(8) 0.014(3) Uiso 1.0 8 d .
O2 O 0.0960(9) 0.4889(15) 0.7614(9) 0.030(5) Uani 1.0 8 d .
O3 O 0.1143(9) 0.3750(9) 1.0177(12) 0.029(4) Uiso 1.0 8 d .
O4 O -0.0146(9) 0.3768(10) 0.8623(11) 0.028(4) Uani 1.0 8 d .
C1 C 0.1709(13) 0.485(2) 0.7893(15) 0.036(8) Uani 1.0 8 d .
C2 C 0.2334(13) 0.4627(14) 0.7103(17) 0.024(5) Uani 1.0 8 d .
C3 C 0.2146(15) 0.4383(14) 0.6125(18) 0.028(5) Uiso 1.0 8 d .
C4 C 0.2885(15) 0.4160(14) 0.5631(18) 0.028(6) Uani 1.0 8 d .
C5 C 0.3540(12) 0.4242(13) 0.6323(17) 0.021(5) Uani 1.0 8 d .
C6 C 0.3206(13) 0.4579(13) 0.7209(16) 0.019(5) Uiso 1.0 8 d .
C7 C 0.234(3) 0.226(3) 0.661(2) 0.056(7) Uiso 1.0 8 d .
C8 C 0.3111(16) 0.2275(16) 0.696(2) 0.032(6) Uiso 1.0 8 d .
C9 C 0.3148(19) 0.2616(16) 0.794(3) 0.053(9) Uani 1.0 8 d .
C10 C 0.236(3) 0.287(2) 0.818(3) 0.057(9) Uiso 1.0 8 d .
C11 C 0.179(2) 0.265(2) 0.733(3) 0.051(8) Uiso 1.0 8 d .
C12 C -0.0696(15) 0.3435(16) 0.9160(18) 0.031(6) Uiso 1.0 8 d .
C13 C -0.0780(19) 0.2512(16) 0.903(3) 0.045(8) Uani 1.0 8 d .
C14 C -0.004(6) 0.378(3) 0.549(4) 0.051(12) Uiso 0.5000 8 d .
C15 C -0.010(7) 0.309(3) 0.593(6) 0.03(2) Uiso 0.2500 8 d .
C16 C -0.003(6) 0.238(3) 0.558(4) 0.049(12) Uiso 0.5000 8 d .
C17 C -0.006(10) 0.165(10) 0.600(11) 0.10(5) Uiso 0.2500 8 d .
H3 H 0.1582 0.4367 0.5824 0.0334 Uiso 1.0 8 calc R
H4 H 0.2929 0.3936 0.4933 0.0335 Uiso 1.0 8 calc R
H5 H 0.4132 0.4112 0.6196 0.0248 Uiso 1.0 8 calc R
H6 H 0.3525 0.4732 0.7823 0.0231 Uiso 1.0 8 calc R
H7 H 0.2171 0.2059 0.5930 0.0672 Uiso 1.0 8 calc R
H8 H 0.3602 0.2082 0.6577 0.0386 Uiso 1.0 8 calc R
H9 H 0.3651 0.2683 0.8368 0.0639 Uiso 1.0 8 calc R
H10 H 0.2185 0.3129 0.8825 0.0683 Uiso 1.0 8 calc R
H11 H 0.1177 0.2715 0.7290 0.0614 Uiso 1.0 8 calc R
H13A H -0.1348 0.2378 0.8843 0.0542 Uiso 1.0 8 calc R
H13B H -0.0639 0.2235 0.9658 0.0542 Uiso 1.0 8 calc R
H13C H -0.0406 0.2327 0.8496 0.0542 Uiso 1.0 8 calc R
H14 H -0.0050 0.4277 0.5858 0.0611 Uiso 0.5000 8 calc R
H15 H -0.0205 0.3119 0.6630 0.0345 Uiso 0.2500 8 calc R
H17A H -0.0588 0.1594 0.6354 0.1157 Uiso 0.2500 8 calc R
H17B H 0.0391 0.1601 0.6480 0.1157 Uiso 0.2500 8 calc R
H17C H -0.0015 0.1225 0.5487 0.1157 Uiso 0.2500 8 calc R

loop_
_atom_site_aniso_label
_atom_site_aniso_U_11
_atom_site_aniso_U_22
_atom_site_aniso_U_33
_atom_site_aniso_U_12
_atom_site_aniso_U_13
_atom_site_aniso_U_23
Pt1 0.0098(5) 0.0337(6) 0.0157(5) 0.0000 0.0000 0.0149(9)
Pt2 0.0118(5) 0.0267(5) 0.0146(4) 0.0099(7) 0.0000 0.0000
Fe1 0.0195(16) 0.0231(17) 0.0314(16) 0.0040(13) 0.0078(14) 0.0029(15)
O2 0.027(8) 0.050(14) 0.012(6) 0.003(9) 0.010(5) 0.004(8)
O4 0.013(11) 0.038(9) 0.034(8) 0.007(6) -0.008(7) -0.004(7)
C1 0.021(10) 0.07(3) 0.017(9) -0.010(13) 0.009(8) -0.005(12)
C2 0.011(10) 0.030(11) 0.030(12) 0.005(9) 0.003(9) 0.002(10)
C4 0.029(13) 0.020(11) 0.035(13) 0.018(10) -0.003(10) -0.008(10)
C5 0.008(9) 0.025(11) 0.029(12) 0.001(8) 0.002(9) 0.009(10)
C9 0.040(16) 0.024(14) 0.10(3) -0.002(12) 0.006(17) 0.021(16)
C13 0.057(18) 0.032(15) 0.047(16) 0.013(13) -0.025(14) 0.006(13)

loop_
_atom_type_symbol
_atom_type_description
_atom_type_scat_dispersion_real
_atom_type_scat_dispersion_imag
_atom_type_scat_source
C C 0.0033 0.0016
;
International Tables for Crystallography
(1992, Vol. C, Tables 4.2.6.8 and 6.1.1.4)
;
H H 0.0000 0.0000
;
International Tables for Crystallography
(1992, Vol. C, Table 6.1.1.4)
;
Fe Fe 0.3463 0.8444
;
International Tables for Crystallography
(1992, Vol. C, Tables 4.2.6.8 and 6.1.1.4)
;
O O 0.0106 0.0060
;
International Tables for Crystallography
(1992, Vol. C, Tables 4.2.6.8 and 6.1.1.4)
;
Pt Pt -1.7033 8.3905
;
International Tables for Crystallography
(1992, Vol. C, Tables 4.2.6.8 and 6.1.1.4)
;

loop_
_geom_angle_atom_site_label_1
_geom_angle_atom_site_label_2
_geom_angle_atom_site_label_3
_geom_angle
_geom_angle_publ_flag
_geom_angle_site_symmetry_1
_geom_angle_site_symmetry_3
Pt2 Pt1 Pt2 89.37(4) yes . 5_557
Pt2 Pt1 O1 86.9(3) yes . .
Pt2 Pt1 O1 173.2(4) yes . 7_567
Pt2 Pt1 O3 96.2(4) yes . .
Pt2 Pt1 O3 86.9(4) yes . 7_567
Pt2 Pt1 O1 173.2(4) yes 5_557 .
Pt2 Pt1 O1 86.9(3) yes 5_557 7_567
Pt2 Pt1 O3 86.9(4) yes 5_557 .
Pt2 Pt1 O3 96.2(4) yes 5_557 7_567
O1 Pt1 O1 97.5(5) yes . 7_567
O1 Pt1 O3 87.9(6) yes . .
O1 Pt1 O3 89.3(6) yes . 7_567
O1 Pt1 O3 89.3(6) yes 7_567 .
O1 Pt1 O3 87.9(6) yes 7_567 7_567
O3 Pt1 O3 175.7(6) yes . 7_567
Pt1 Pt2 Pt1 90.63(4) yes . 3_565
Pt1 Pt2 O2 86.9(4) yes . .
Pt1 Pt2 O2 174.5(6) yes . 3_565
Pt1 Pt2 O4 96.3(4) yes . .
Pt1 Pt2 O4 86.6(4) yes . 3_565
Pt1 Pt2 O2 174.5(6) yes 3_565 .
Pt1 Pt2 O2 86.9(4) yes 3_565 3_565
Pt1 Pt2 O4 86.6(4) yes 3_565 .
Pt1 Pt2 O4 96.3(4) yes 3_565 3_565
O2 Pt2 O2 95.9(5) yes . 3_565
O2 Pt2 O4 88.8(8) yes . .
O2 Pt2 O4 88.5(8) yes . 3_565
O2 Pt2 O4 88.5(8) yes 3_565 .
O2 Pt2 O4 88.8(8) yes 3_565 3_565
O4 Pt2 O4 175.9(6) yes . 3_565
C2 Fe1 C3 40.6(10) yes . .
C2 Fe1 C4 67.8(9) yes . .
C2 Fe1 C5 69.4(9) yes . .
C2 Fe1 C6 41.6(9) yes . .
C2 Fe1 C7 147.7(12) yes . .
C2 Fe1 C8 172.1(10) yes . .
C2 Fe1 C9 132.1(12) yes . .
C2 Fe1 C10 107.7(12) yes . .
C2 Fe1 C11 113.4(11) yes . .
C3 Fe1 C4 39.9(10) yes . .
C3 Fe1 C5 68.0(9) yes . .
C3 Fe1 C6 67.7(9) yes . .
C3 Fe1 C7 117.6(11) yes . .
C3 Fe1 C8 147.2(10) yes . .
C3 Fe1 C9 172.0(12) yes . .
C3 Fe1 C10 133.8(12) yes . .
C3 Fe1 C11 108.3(12) yes . .
C4 Fe1 C5 39.6(9) yes . .
C4 Fe1 C6 66.4(9) yes . .
C4 Fe1 C7 111.7(10) yes . .
C4 Fe1 C8 117.3(10) yes . .
C4 Fe1 C9 146.4(11) yes . .
C4 Fe1 C10 173.6(12) yes . .
C4 Fe1 C11 132.5(11) yes . .
C5 Fe1 C6 40.2(9) yes . .
C5 Fe1 C7 132.2(11) yes . .
C5 Fe1 C8 110.3(10) yes . .
C5 Fe1 C9 114.5(10) yes . .
C5 Fe1 C10 144.3(12) yes . .
C5 Fe1 C11 171.1(11) yes . .
C6 Fe1 C7 170.2(12) yes . .
C6 Fe1 C8 133.4(10) yes . .
C6 Fe1 C9 108.9(11) yes . .
C6 Fe1 C10 113.7(12) yes . .
C6 Fe1 C11 147.0(11) yes . .
C7 Fe1 C8 37.9(13) yes . .
C7 Fe1 C9 67.0(12) yes . .
C7 Fe1 C10 69.3(13) yes . .
C7 Fe1 C11 41.4(13) yes . .
C8 Fe1 C9 40.3(12) yes . .
C8 Fe1 C10 67.6(12) yes . .
C8 Fe1 C11 68.1(12) yes . .
C9 Fe1 C10 40.0(14) yes . .
C9 Fe1 C11 70.4(13) yes . .
C10 Fe1 C11 44.1(14) yes . .
Pt1 O1 C1 119.5(12) yes . .
Pt2 O2 C1 120.9(12) yes . .
Pt1 O3 C12 117.7(15) yes . 5_557
Pt2 O4 C12 119.2(15) yes . .
O1 C1 O2 125.9(18) yes . .
O1 C1 C2 116.5(18) yes . .
O2 C1 C2 116.8(18) yes . .
Fe1 C2 C1 119.7(18) yes . .
Fe1 C2 C3 71.9(14) yes . .
Fe1 C2 C6 71.3(13) yes . .
C1 C2 C3 124.9(19) yes . .
C1 C2 C6 128(2) yes . .
C3 C2 C6 107.1(19) yes . .
Fe1 C3 C2 67.5(13) yes . .
Fe1 C3 C4 72.7(14) yes . .
C2 C3 C4 109(2) yes . .
Fe1 C4 C3 67.4(13) yes . .
Fe1 C4 C5 68.4(13) yes . .
C3 C4 C5 108(2) yes . .
Fe1 C5 C4 72.0(13) yes . .
Fe1 C5 C6 69.0(12) yes . .
C4 C5 C6 107.1(18) yes . .
Fe1 C6 C2 67.1(12) yes . .
Fe1 C6 C5 70.8(12) yes . .
C2 C6 C5 108.7(19) yes . .
Fe1 C7 C8 70.2(19) yes . .
Fe1 C7 C11 67.4(19) yes . .
C8 C7 C11 110(3) yes . .
Fe1 C8 C7 72(2) yes . .
Fe1 C8 C9 70.1(16) yes . .
C7 C8 C9 112(3) yes . .
Fe1 C9 C8 69.6(18) yes . .
Fe1 C9 C10 66.8(19) yes . .
C8 C9 C10 107(3) yes . .
Fe1 C10 C9 73(2) yes . .
Fe1 C10 C11 69.5(18) yes . .
C9 C10 C11 109(3) yes . .
Fe1 C11 C7 71(2) yes . .
Fe1 C11 C10 66.4(18) yes . .
C7 C11 C10 103(3) yes . .
O3 C12 O4 129(3) yes 5_557 .
O3 C12 C13 116(3) yes 5_557 .
O4 C12 C13 115(3) yes . .
C14 C14 C15 118(6) yes 5_556 .
C14 C15 C16 129(8) yes . .
C15 C16 C16 112(6) yes . 5_556
C15 C16 C17 132(9) yes . .
C16 C16 C17 116(8) yes 5_556 .
Fe1 C3 H3 125.639 no . .
C2 C3 H3 125.647 no . .
C4 C3 H3 125.637 no . .
Fe1 C4 H4 125.859 no . .
C3 C4 H4 125.856 no . .
C5 C4 H4 125.862 no . .
Fe1 C5 H5 126.439 no . .
C4 C5 H5 126.443 no . .
C6 C5 H5 126.433 no . .
Fe1 C6 H6 125.603 no . .
C2 C6 H6 125.611 no . .
C5 C6 H6 125.610 no . .
Fe1 C7 H7 125.049 no . .
C8 C7 H7 125.049 no . .
C11 C7 H7 125.053 no . .
Fe1 C8 H8 124.190 no . .
C7 C8 H8 124.203 no . .
C9 C8 H8 124.182 no . .
Fe1 C9 H9 126.723 no . .
C8 C9 H9 126.726 no . .
C10 C9 H9 126.723 no . .
Fe1 C10 H10 125.348 no . .
C9 C10 H10 125.351 no . .
C11 C10 H10 125.343 no . .
Fe1 C11 H11 128.532 no . .
C7 C11 H11 128.526 no . .
C10 C11 H11 128.533 no . .
C12 C13 H13A 109.482 no . .
C12 C13 H13B 109.472 no . .
C12 C13 H13C 109.474 no . .
H13A C13 H13B 109.468 no . .
H13A C13 H13C 109.473 no . .
H13B C13 H13C 109.458 no . .
C14 C14 H14 121.025 no 5_556 .
C15 C14 H14 121.021 no . .
C14 C15 H15 115.272 no . .
C16 C15 H15 115.284 no . .
C16 C17 H17A 109.470 no . .
C16 C17 H17B 109.475 no . .
C16 C17 H17C 109.478 no . .
H17A C17 H17B 109.468 no . .
H17A C17 H17C 109.473 no . .
H17B C17 H17C 109.464 no . .

loop_
_geom_bond_atom_site_label_1
_geom_bond_atom_site_label_2
_geom_bond_distance
_geom_bond_publ_flag
_geom_bond_site_symmetry_2
Pt1 Pt2 2.5054(9) yes .
Pt1 Pt2 2.5054(9) yes 5_557
Pt1 O1 2.141(11) yes .
Pt1 O1 2.141(11) yes 7_567
Pt1 O3 2.047(14) yes .
Pt1 O3 2.047(14) yes 7_567
Pt2 O2 2.115(14) yes .
Pt2 O2 2.115(14) yes 3_565
Pt2 O4 2.017(15) yes .
Pt2 O4 2.017(15) yes 3_565
Fe1 C2 1.98(3) yes .
Fe1 C3 2.04(3) yes .
Fe1 C4 2.11(3) yes .
Fe1 C5 2.06(2) yes .
Fe1 C6 2.04(3) yes .
Fe1 C7 2.08(4) yes .
Fe1 C8 2.06(3) yes .
Fe1 C9 2.06(4) yes .
Fe1 C10 1.98(4) yes .
Fe1 C11 2.03(4) yes .
O1 C1 1.28(3) yes .
O2 C1 1.27(3) yes .
O3 C12 1.25(3) yes 5_557
O4 C12 1.27(3) yes .
C1 C2 1.51(3) yes .
C2 C3 1.40(4) yes .
C2 C6 1.43(3) yes .
C3 C4 1.42(4) yes .
C4 C5 1.41(3) yes .
C5 C6 1.41(3) yes .
C7 C8 1.34(5) yes .
C7 C11 1.45(5) yes .
C8 C9 1.42(5) yes .
C9 C10 1.39(5) yes .
C10 C11 1.50(5) yes .
C12 C13 1.52(4) yes .
C14 C14 1.31(7) yes 5_556
C14 C15 1.26(7) yes .
C15 C16 1.26(7) yes .
C16 C16 1.54(7) yes 5_556
C16 C17 1.30(17) yes .
C3 H3 1.000 no .
C4 H4 1.000 no .
C5 H5 1.000 no .
C6 H6 1.000 no .
C7 H7 1.000 no .
C8 H8 1.000 no .
C9 H9 1.000 no .
C10 H10 1.000 no .
C11 H11 1.000 no .
C13 H13A 0.980 no .
C13 H13B 0.980 no .
C13 H13C 0.980 no .
C14 H14 0.950 no .
C15 H15 0.950 no .
C17 H17A 0.980 no .
C17 H17B 0.980 no .
C17 H17C 0.980 no .

loop_
_geom_contact_atom_site_label_1
_geom_contact_atom_site_label_2
_geom_contact_distance
_geom_contact_publ_flag
_geom_contact_site_symmetry_2
Pt1 O2 3.191(12) no 7_567
Pt1 O4 3.123(15) no 5_557
Pt1 O4 3.383(15) no 7_567
Pt1 C1 2.99(2) no 7_567
Pt1 C12 2.85(3) no 3_565
Pt2 C1 2.98(2) no 3_565
Pt2 C12 2.86(3) no 3_565
Fe1 O1 3.562(13) no .
O1 C6 2.97(3) no .
O1 C10 3.42(4) no .
O1 C12 3.48(3) no 3_565
O2 C3 2.88(3) no .
O2 C12 3.44(4) no 3_565
O3 O4 2.95(2) no .
O3 C1 3.55(3) no 7_567
O3 C12 3.32(3) no .
O4 C1 3.52(3) no 3_565
O4 C12 3.30(3) no 5_557
C1 C10 3.42(5) no .
C12 C12 3.18(4) no 5_557
C14 C16 2.69(7) no 5_556
C14 C17 3.52(17) no .
C15 C15 2.50(12) no 5_556
C15 C17 3.48(17) no 5_556
C17 C17 2.7(2) no 5_556
O1 C9 3.58(4) no 4_565
O3 C9 3.60(4) no 6_557
C1 C9 3.57(5) no 4_565
C3 C4 3.54(4) no 7_566
C4 C3 3.54(4) no 7_566
C4 C4 3.38(4) no 6_556
C4 C4 3.21(4) no 7_566
C4 C5 3.56(4) no 6_556
C5 C4 3.56(4) no 6_556
C9 O1 3.58(4) no 2_655
C9 O3 3.60(4) no 6_557
C9 C1 3.57(5) no 2_655
C9 C12 3.55(4) no 4_555
C9 C13 3.47(5) no 4_555
C10 C13 3.58(5) no 4_555
C12 C9 3.55(4) no 2_555
C13 C9 3.47(5) no 2_555
C13 C10 3.58(5) no 2_555
O1 H6 2.8599 no .
O1 H10 2.8500 no .
O2 H3 2.7251 no .
O2 H11 3.5772 no .
O3 H10 2.6700 no .
O3 H13A 2.6042 no 5_557
O3 H13B 2.6036 no 5_557
O3 H13C 3.1474 no 5_557
O4 H11 3.2726 no .
O4 H13A 2.9998 no .
O4 H13B 2.9570 no .
O4 H13C 2.3860 no .
C1 H3 2.8738 no .
C1 H6 2.9601 no .
C1 H10 3.1586 no .
C2 H4 3.2477 no .
C2 H5 3.2710 no .
C2 H10 3.3528 no .
C3 H5 3.2594 no .
C3 H6 3.2344 no .
C3 H11 3.4973 no .
C4 H6 3.2364 no .
C5 H3 3.2562 no .
C5 H8 3.5272 no .
C6 H3 3.2383 no .
C6 H4 3.2372 no .
C6 H9 3.5216 no .
C6 H10 3.5965 no .
C7 H9 3.2423 no .
C7 H10 3.2794 no .
C8 H5 3.5650 no .
C8 H10 3.2154 no .
C8 H11 3.2522 no .
C9 H6 3.4949 no .
C9 H7 3.2442 no .
C9 H11 3.3227 no .
C10 H7 3.2839 no .
C10 H8 3.2058 no .
C11 H3 3.4549 no .
C11 H8 3.2466 no .
C11 H9 3.3290 no .
C12 H13B 3.3138 no 5_557
C13 H13B 2.9290 no 5_557
C14 H15 3.0448 no 5_556
C15 H14 3.0727 no 5_556
C15 H15 3.4439 no 5_556
C15 H17A 2.6234 no .
C15 H17B 2.6514 no .
C15 H17C 3.0925 no .
C15 H17C 3.5761 no 5_556
C16 H14 3.1141 no .
C16 H15 3.1991 no 5_556
C16 H17A 3.0383 no 5_556
C16 H17B 3.0688 no 5_556
C16 H17C 2.3449 no 5_556
C17 H15 2.5346 no .
C17 H17A 3.3111 no 5_556
C17 H17B 3.3479 no 5_556
C17 H17C 2.1036 no 5_556
H3 H4 2.5862 no .
H3 H11 3.3850 no .
H4 H5 2.5947 no .
H4 H7 3.5481 no .
H5 H6 2.5849 no .
H5 H8 3.4469 no .
H6 H9 3.4138 no .
H7 H8 2.4802 no .
H7 H11 2.6504 no .
H8 H9 2.5791 no .
H9 H10 2.5622 no .
H10 H11 2.7058 no .
H10 H13B 3.5371 no 5_557
H11 H13C 3.0982 no .
H13B H13B 2.2665 no 5_557
H13B H13C 2.9919 no 5_557
H14 H14 2.2925 no 5_556
H14 H15 2.1585 no .
H15 H17A 2.5825 no .
H15 H17B 2.6576 no .
H15 H17C 3.4478 no .
H17A H17C 2.7075 no 5_556
H17B H17C 2.7588 no 5_556
H17C H17C 1.2973 no 5_556
Fe1 H4 3.3448 no 6_556
O1 H9 2.7351 no 4_565
O2 H8 3.3534 no 4_565
O2 H14 3.0242 no .
O2 H14 3.0803 no 3_565
O3 H9 3.1680 no 6_557
O4 H15 2.8581 no .
C1 H8 3.1228 no 4_565
C1 H9 2.9712 no 4_565
C2 H8 2.9895 no 4_565
C2 H9 3.3159 no 4_565
C3 H3 3.4209 no 7_566
C3 H4 3.3276 no 7_566
C3 H8 3.3304 no 4_565
C3 H14 3.5897 no .
C4 H4 2.7348 no 6_556
C4 H4 3.1847 no 7_566
C4 H5 3.4996 no 4_565
C4 H5 3.1464 no 6_556
C4 H8 3.3414 no 6_556
C5 H4 2.7866 no 6_556
C5 H4 3.5427 no 7_566
C5 H5 2.8059 no 4_565
C5 H5 3.4868 no 6_556
C6 H5 2.8934 no 4_565
C6 H8 3.5748 no 4_565
C6 H9 3.3742 no 4_565
C7 H4 3.4865 no 6_556
C7 H7 3.4158 no 6_556
C7 H13A 3.3249 no 4_555
C7 H15 3.5756 no 4_555
C7 H17A 2.9946 no 4_555
C7 H17B 3.3433 no .
C8 H4 3.0505 no 6_556
C8 H13A 3.1557 no 4_555
C8 H15 3.3933 no 4_555
C9 H13A 2.6933 no 4_555
C10 H13A 2.6213 no 4_555
C11 H13A 3.0741 no 4_555
C11 H15 3.4558 no .
C11 H17B 3.0529 no .
C12 H9 3.4140 no 2_555
C12 H15 3.5013 no .
C13 H15 3.4704 no .
C14 H3 2.8382 no .
C14 H3 3.2063 no 5_556
C14 H11 3.5526 no .
C14 H14 3.2038 no 3_565
C15 H3 3.4296 no .
C15 H7 3.5215 no 2_555
C15 H8 3.4416 no 2_555
C15 H11 2.8178 no .
C16 H7 3.3438 no 2_555
C16 H11 3.0622 no .
C17 H7 3.3515 no 2_555
C17 H11 3.1587 no .
C17 H13C 3.5427 no .
C17 H17A 3.2356 no 4_555
C17 H17B 3.2972 no 2_555
C17 H17C 3.3753 no 2_555
C17 H17C 3.4561 no 4_555
H3 C3 3.4209 no 7_566
H3 C14 2.8382 no .
H3 C14 3.2063 no 5_556
H3 C15 3.4296 no .
H3 H3 3.0073 no 7_566
H3 H8 3.5429 no 4_565
H3 H8 3.5249 no 6_556
H3 H14 2.6570 no .
H3 H14 3.3252 no 3_565
H3 H14 3.3530 no 5_556
H4 Fe1 3.3448 no 6_556
H4 C3 3.3276 no 7_566
H4 C4 2.7348 no 6_556
H4 C4 3.1847 no 7_566
H4 C5 2.7866 no 6_556
H4 C5 3.5427 no 7_566
H4 C7 3.4865 no 6_556
H4 C8 3.0505 no 6_556
H4 H4 2.3203 no 6_556
H4 H4 3.4623 no 7_566
H4 H5 2.4618 no 6_556
H4 H7 3.3984 no 6_556
H4 H8 2.4967 no 6_556
H5 C4 3.4996 no 2_655
H5 C4 3.1464 no 6_556
H5 C5 2.8059 no 2_655
H5 C5 3.4868 no 6_556
H5 C6 2.8934 no 2_655
H5 H4 2.4618 no 6_556
H5 H5 2.8526 no 2_655
H5 H5 2.8526 no 4_565
H5 H5 3.1869 no 6_556
H5 H6 3.0025 no 2_655
H6 H5 3.0025 no 4_565
H6 H6 3.4447 no 2_655
H6 H6 3.4447 no 4_565
H6 H9 3.0517 no 4_565
H7 C7 3.4158 no 6_556
H7 C15 3.5215 no 4_555
H7 C16 3.3438 no 4_555
H7 C17 3.3515 no 4_555
H7 H4 3.3984 no 6_556
H7 H7 2.4910 no 6_556
H7 H15 3.5092 no 4_555
H7 H17A 2.6286 no 4_555
H7 H17B 3.0754 no .
H8 O2 3.3534 no 2_655
H8 C1 3.1228 no 2_655
H8 C2 2.9895 no 2_655
H8 C3 3.3304 no 2_655
H8 C4 3.3414 no 6_556
H8 C6 3.5748 no 2_655
H8 C15 3.4416 no 4_555
H8 H3 3.5429 no 2_655
H8 H3 3.5249 no 6_556
H8 H4 2.4967 no 6_556
H8 H15 3.1509 no 4_555
H9 O1 2.7351 no 2_655
H9 O3 3.1680 no 6_557
H9 C1 2.9712 no 2_655
H9 C2 3.3159 no 2_655
H9 C6 3.3742 no 2_655
H9 C12 3.4140 no 4_555
H9 H6 3.0517 no 2_655
H9 H13A 3.0628 no 4_555
H10 H13A 2.9120 no 4_555
H11 C14 3.5526 no .
H11 C15 2.8178 no .
H11 C16 3.0622 no .
H11 C17 3.1587 no .
H11 H15 2.4999 no .
H11 H17B 2.4628 no .
H13A C7 3.3249 no 2_555
H13A C8 3.1557 no 2_555
H13A C9 2.6933 no 2_555
H13A C10 2.6213 no 2_555
H13A C11 3.0741 no 2_555
H13A H9 3.0628 no 2_555
H13A H10 2.9120 no 2_555
H13C C17 3.5427 no .
H13C H15 2.8182 no .
H13C H17A 3.1050 no .
H13C H17B 3.2052 no .
H14 O2 3.0242 no .
H14 O2 3.0803 no 3_565
H14 C3 3.5897 no .
H14 C14 3.2038 no 3_565
H14 H3 2.6570 no .
H14 H3 3.3252 no 3_565
H14 H3 3.3530 no 5_556
H14 H14 2.3547 no 3_565
H14 H14 3.2784 no 7_566
H15 O4 2.8581 no .
H15 C7 3.5756 no 2_555
H15 C8 3.3933 no 2_555
H15 C11 3.4558 no .
H15 C12 3.5013 no .
H15 C13 3.4704 no .
H15 H7 3.5092 no 2_555
H15 H8 3.1509 no 2_555
H15 H11 2.4999 no .
H15 H13C 2.8182 no .
H17A C7 2.9946 no 2_555
H17A C17 3.2356 no 2_555
H17A H7 2.6286 no 2_555
H17A H13C 3.1050 no .
H17A H17B 2.5607 no 2_555
H17A H17C 3.0396 no 2_555
H17B C7 3.3433 no .
H17B C11 3.0529 no .
H17B C17 3.2972 no 4_555
H17B H7 3.0754 no .
H17B H11 2.4628 no .
H17B H13C 3.2052 no .
H17B H17A 2.5607 no 4_555
H17B H17C 3.1989 no 4_555
H17C C17 3.4561 no 2_555
H17C C17 3.3753 no 4_555
H17C H17A 3.0396 no 4_555
H17C H17B 3.1989 no 2_555
H17C H17C 2.8157 no 2_555
H17C H17C 2.8157 no 4_555
H17C H17C 3.1309 no 6_556
H17C H17C 3.0683 no 8_556
